data_1569250
loop_
_publ_author_name
'Qin, Wenjie'
'Ni, Qian'
'Jiao, Wenjun'
'Ma, Yuanhong'

_publ_section_title
;
 B(C<sub>6</sub>F<sub>5</sub>)<sub>3</sub>-catalyzed regio- and
 stereoselective thiosulfonylation of terminal alkynes with
 thiosulfonates.
;
_journal_issue 51
_journal_name_full 'Chemical communications (Cambridge, England)'
_journal_page_first 7951
_journal_page_last 7954
_journal_paper_doi 10.1039/d3cc02151c
_journal_volume 59
_journal_year 2023
_chemical_formula_moiety '2(C23 H22 O3 S2), C H Cl3'
_chemical_formula_sum 'C47 H45 Cl3 O6 S4'
_chemical_formula_weight 940.42
_space_group_crystal_system triclinic
_space_group_IT_number 2
_space_group_name_Hall '-P 1'
_space_group_name_H-M_alt 'P -1'
_atom_sites_solution_hydrogens geom
_audit_block_doi 10.5517/ccdc.csd.cc2fhk9t
_audit_creation_date 2023-01-03
_audit_creation_method
;
Olex2 1.2
(compiled 2018.05.29 svn.r3508 for OlexSys, GUI svn.r5506)
;
_audit_update_record
;
2023-03-16 deposited with the CCDC.	2023-05-31 downloaded from the CCDC.
;
_cell_angle_alpha 113.174(4)
_cell_angle_beta 97.818(3)
_cell_angle_gamma 97.371(3)
_cell_formula_units_Z 2
_cell_length_a 9.9799(3)
_cell_length_b 15.1960(6)
_cell_length_c 16.9612(7)
_cell_measurement_reflns_used 5213
_cell_measurement_temperature 293
_cell_measurement_theta_max 71.2460
_cell_measurement_theta_min 2.9270
_cell_volume 2295.56(17)
_computing_cell_refinement 'CrysAlisPro 1.171.38.46 (Rigaku OD, 2015)'
_computing_data_collection 'CrysAlisPro 1.171.38.46 (Rigaku OD, 2015)'
_computing_data_reduction 'CrysAlisPro 1.171.38.46 (Rigaku OD, 2015)'
_computing_molecular_graphics 'Olex2 (Dolomanov et al., 2009)'
_computing_publication_material 'Olex2 (Dolomanov et al., 2009)'
_computing_structure_refinement 'ShelXL (Sheldrick, 2015)'
_computing_structure_solution 'SHELXT 2014/5 (Sheldrick, 2014)'
_diffrn_ambient_temperature 293
_diffrn_detector 'CCD plate'
_diffrn_detector_area_resol_mean 8.0697
_diffrn_detector_type EosS2
_diffrn_measured_fraction_theta_full 0.988
_diffrn_measured_fraction_theta_max 0.988
_diffrn_measurement_details
;
List of Runs (angles in degrees, time in seconds):

  # Type    Start    End  Width  t~exp~   \w     \q     \k     \f   Frames
#--------------------------------------------------------------------------
  1  \w     58.00 102.00   1.00    1.00    --   34.48  57.00 -30.00   44
  2  \w     36.00 112.00   1.00    6.00    --  105.25 -30.00 -30.00   76
  3  \w     69.00 125.00   1.00    6.00    --  105.25 -30.00-120.00   56
  4  \w     85.00 127.00   1.00    6.00    --  105.25 -30.00-180.00   42
  5  \w     84.00 116.00   1.00    6.00    --  105.25-111.00 -90.00   32
  6  \w     46.00  83.00   1.00    1.00    --   34.48-125.00 -30.00   37
  7  \w    104.00 130.00   1.00    6.00    --  105.25 111.00-120.00   26
  8  \w     35.00  69.00   1.00    6.00    --  105.25 -30.00-180.00   34
  9  \w     38.00 115.00   1.00    6.00    --  105.25 -61.00-120.00   77
 10  \w     36.00  98.00   1.00    6.00    --  105.25 -94.00-150.00   62
 11  \w     39.00  65.00   1.00    6.00    --  105.25-111.00 -90.00   26
 12  \w     48.00 115.00   1.00    6.00    --  105.25-111.00  30.00   67
 13  \w     83.00 108.00   1.00    6.00    --  105.25 -94.00 120.00   25
 14  \w     37.00  86.00   1.00    1.00    --   34.48-125.00 120.00   49
 15  \w     38.00 118.00   1.00    6.00    --  105.25 -45.00  60.00   80
 16  \w     99.00 165.00   1.00    6.00    --  105.25  30.00 150.00   66
 17  \w     38.00 140.00   1.00    6.00    --  105.25 -15.00 120.00  102
 18  \w     39.00 135.00   1.00    6.00    --  105.25 -82.00  46.00   96
 19  \w     24.00  63.00   1.00    1.00    --   34.48 -19.00 150.00   39
 20  \w     23.00  89.00   1.00    1.00    --   34.48  38.00  60.00   66
 21  \w     23.00  84.00   1.00    1.00    --   34.48  38.00 -30.00   61
 22  \w      9.00  87.00   1.00    1.00    --   34.48  77.00-150.00   78
 23  \w    -29.00  51.00   1.00    1.00    --   34.48 -57.00  90.00   80
 24  \w    -37.00  -4.00   1.00    1.00    --   34.48 -19.00 150.00   33
;
_diffrn_measurement_device 'four-circle diffractometer'
_diffrn_measurement_device_type 'SuperNova, Dual, Cu at zero, EosS2'
_diffrn_measurement_method '\w scans'
_diffrn_orient_matrix_type 'CrysAlisPro convention (1999,Acta A55,543-557)'
_diffrn_orient_matrix_UB_11 -0.0489024000
_diffrn_orient_matrix_UB_12 -0.0841494000
_diffrn_orient_matrix_UB_13 0.0249189000
_diffrn_orient_matrix_UB_21 0.0375055000
_diffrn_orient_matrix_UB_22 -0.0732042000
_diffrn_orient_matrix_UB_23 -0.0828926000
_diffrn_orient_matrix_UB_31 0.1465880000
_diffrn_orient_matrix_UB_32 0.0150309000
_diffrn_orient_matrix_UB_33 0.0519213000
_diffrn_radiation_monochromator mirror
_diffrn_radiation_probe x-ray
_diffrn_radiation_type CuK\a
_diffrn_radiation_wavelength 1.54184
_diffrn_reflns_av_R_equivalents 0.0413
_diffrn_reflns_av_unetI/netI 0.0651
_diffrn_reflns_Laue_measured_fraction_full 0.988
_diffrn_reflns_Laue_measured_fraction_max 0.988
_diffrn_reflns_limit_h_max 11
_diffrn_reflns_limit_h_min -10
_diffrn_reflns_limit_k_max 17
_diffrn_reflns_limit_k_min -18
_diffrn_reflns_limit_l_max 20
_diffrn_reflns_limit_l_min -18
_diffrn_reflns_number 14124
_diffrn_reflns_point_group_measured_fraction_full 0.988
_diffrn_reflns_point_group_measured_fraction_max 0.988
_diffrn_reflns_theta_full 66.574
_diffrn_reflns_theta_max 66.574
_diffrn_reflns_theta_min 2.895
_diffrn_source 'micro-focus sealed X-ray tube'
_diffrn_source_type 'SuperNova (Cu) X-ray Source'
_exptl_absorpt_coefficient_mu 3.893
_exptl_absorpt_correction_T_max 1.00000
_exptl_absorpt_correction_T_min 0.57698
_exptl_absorpt_correction_type multi-scan
_exptl_absorpt_process_details
;
CrysAlisPro 1.171.38.46 (Rigaku Oxford Diffraction, 2015)
Empirical absorption correction using spherical harmonics,
 implemented in SCALE3 ABSPACK scaling algorithm.
;
_exptl_crystal_colour white
_exptl_crystal_colour_primary white
_exptl_crystal_density_diffrn 1.361
_exptl_crystal_description needle
_exptl_crystal_F_000 980
_exptl_crystal_size_max 0.3
_exptl_crystal_size_mid 0.1
_exptl_crystal_size_min 0.1
_refine_diff_density_max 0.360
_refine_diff_density_min -0.388
_refine_diff_density_rms 0.060
_refine_ls_extinction_method none
_refine_ls_goodness_of_fit_ref 1.038
_refine_ls_hydrogen_treatment constr
_refine_ls_matrix_type full
_refine_ls_number_parameters 547
_refine_ls_number_reflns 7991
_refine_ls_number_restraints 0
_refine_ls_restrained_S_all 1.038
_refine_ls_R_factor_all 0.0900
_refine_ls_R_factor_gt 0.0661
_refine_ls_shift/su_max 0.001
_refine_ls_shift/su_mean 0.000
_refine_ls_structure_factor_coef Fsqd
_refine_ls_weighting_details 'w=1/[\s^2^(Fo^2^)+(0.0689P)^2^+2.0619P] where P=(Fo^2^+2Fc^2^)/3'
_refine_ls_weighting_scheme calc
_refine_ls_wR_factor_gt 0.1733
_refine_ls_wR_factor_ref 0.1859
_reflns_Friedel_coverage 0.000
_reflns_number_gt 5605
_reflns_number_total 7991
_reflns_threshold_expression 'I > 2\s(I)'
_cod_data_source_file d3cc02151c2.cif
_cod_data_source_block exp_2752
_cod_depositor_comments 'Adding full bibliography for 1569250.cif.'
_cod_original_cell_volume 2295.56(16)
_cod_database_code 1569250
_shelx_shelxl_version_number 2016/6
_chemical_oxdiff_formula 'C100 H100 S1 O6'
_shelx_space_group_comment
;
The symmetry employed for this shelxl refinement is uniquely defined
by the following loop, which should always be used as a source of
symmetry information in preference to the above space-group names.
They are only intended as comments.
;
_reflns_odcompleteness_completeness 99.21
_reflns_odcompleteness_iscentric 1
_reflns_odcompleteness_theta 66.49
_olex2_refinement_description
;
1. Fixed Uiso
 At 1.2 times of:
  All C(H) groups
 At 1.5 times of:
  All C(H,H,H) groups
2.a Ternary CH refined with riding coordinates:
 C47(H47)
2.b Aromatic/amide H refined with riding coordinates:
 C26(H26), C27(H27), C29(H29), C30(H30), C33(H33), C34(H34), C36(H36),
 C37(H37), C38(H38), C41(H41), C42(H42), C44(H44), C45(H45), C3(H3), C4(H4),
 C5(H5), C7(H7), C8(H8), C11(H11), C12(H12), C13(H13), C15(H15), C17(H17),
 C19(H19), C20(H20), C22(H22)
2.c Idealised Me refined as rotating group:
 C24(H24A,H24B,H24C), C31(H31A,H31B,H31C), C46(H46A,H46B,H46C), C1(H1A,H1B,
 H1C), C16(H16A,H16B,H16C), C23(H23A,H23B,H23C)
;
_olex2_submission_special_instructions 'No special instructions were received'
_oxdiff_exptl_absorpt_empirical_details
;
Empirical correction (ABSPACK) includes:
- Absorption correction using spherical harmonics
- Frame scaling
;
_oxdiff_exptl_absorpt_empirical_full_max 1.919
_oxdiff_exptl_absorpt_empirical_full_min 0.663

loop_
_space_group_symop_operation_xyz
'x, y, z'
'-x, -y, -z'

loop_
_atom_site_label
_atom_site_type_symbol
_atom_site_fract_x
_atom_site_fract_y
_atom_site_fract_z
_atom_site_U_iso_or_equiv
_atom_site_adp_type
_atom_site_occupancy
_atom_site_site_symmetry_order
_atom_site_calc_flag
_atom_site_refinement_flags_posn
_atom_site_refinement_flags_adp
_atom_site_refinement_flags_occupancy
_atom_site_disorder_assembly
_atom_site_disorder_group
S1 S 0.75767(12) 0.05994(7) 0.54706(6) 0.0547(3) Uani 1 1 d . . . . .
O1 O 0.9958(4) 0.0372(3) 0.8307(2) 0.0774(10) Uani 1 1 d . . . . .
S2 S 0.93119(12) 0.11187(8) 0.81866(7) 0.0578(3) Uani 1 1 d . . . . .
O2 O 1.0121(3) 0.2081(2) 0.8488(2) 0.0705(9) Uani 1 1 d . . . . .
O6 O 0.7926(4) 0.5104(2) 0.7885(2) 0.0746(9) Uani 1 1 d . . . . .
C24 C 0.4272(7) 0.1380(6) 0.9815(5) 0.108(2) Uani 1 1 d . . . . .
H24A H 0.440111 0.200389 1.030293 0.162 Uiso 1 1 calc GR . . . .
H24B H 0.412124 0.087076 1.001302 0.162 Uiso 1 1 calc GR . . . .
H24C H 0.348539 0.130465 0.938278 0.162 Uiso 1 1 calc GR . . . .
C25 C 0.5547(6) 0.1318(4) 0.9417(3) 0.0752(14) Uani 1 1 d . . . . .
C26 C 0.5901(6) 0.0425(4) 0.8976(4) 0.0808(15) Uani 1 1 d . . . . .
H26 H 0.534731 -0.014380 0.892457 0.097 Uiso 1 1 calc R . . . .
C27 C 0.7049(6) 0.0366(3) 0.8616(3) 0.0734(13) Uani 1 1 d . . . . .
H27 H 0.727702 -0.023844 0.832952 0.088 Uiso 1 1 calc R . . . .
C28 C 0.7870(5) 0.1202(3) 0.8675(3) 0.0560(10) Uani 1 1 d . . . . .
C29 C 0.7544(5) 0.2101(3) 0.9116(3) 0.0685(12) Uani 1 1 d . . . . .
H29 H 0.809521 0.266932 0.916353 0.082 Uiso 1 1 calc R . . . .
C30 C 0.6386(6) 0.2146(4) 0.9485(4) 0.0784(14) Uani 1 1 d . . . . .
H30 H 0.617027 0.275148 0.978700 0.094 Uiso 1 1 calc R . . . .
C31 C 0.6644(6) 0.5405(4) 0.7964(4) 0.0885(17) Uani 1 1 d . . . . .
H31A H 0.600164 0.506297 0.741394 0.133 Uiso 1 1 calc GR . . . .
H31B H 0.677496 0.609498 0.812526 0.133 Uiso 1 1 calc GR . . . .
H31C H 0.628679 0.525982 0.840679 0.133 Uiso 1 1 calc GR . . . .
C32 C 0.7929(5) 0.4132(3) 0.7600(3) 0.0543(10) Uani 1 1 d . . . . .
C33 C 0.6804(5) 0.3426(3) 0.7464(3) 0.0626(11) Uani 1 1 d . . . . .
H33 H 0.596768 0.359882 0.758056 0.075 Uiso 1 1 calc R . . . .
C34 C 0.6928(4) 0.2450(3) 0.7150(3) 0.0603(11) Uani 1 1 d . . . . .
H34 H 0.616545 0.197243 0.705379 0.072 Uiso 1 1 calc R . . . .
C35 C 0.8153(4) 0.2183(3) 0.6981(2) 0.0445(8) Uani 1 1 d . . . . .
C36 C 0.9279(4) 0.2896(3) 0.7119(3) 0.0563(10) Uani 1 1 d . . . . .
H36 H 1.011608 0.272364 0.700466 0.068 Uiso 1 1 calc R . . . .
C37 C 0.9164(4) 0.3862(3) 0.7425(3) 0.0609(11) Uani 1 1 d . . . . .
H37 H 0.992605 0.433791 0.751574 0.073 Uiso 1 1 calc R . . . .
C38 C 0.8654(5) 0.0632(3) 0.7058(3) 0.0540(10) Uani 1 1 d . . . . .
H38 H 0.860314 -0.003321 0.674225 0.065 Uiso 1 1 calc R . . . .
C39 C 0.8220(4) 0.1123(3) 0.6608(2) 0.0470(8) Uani 1 1 d . . . . .
C40 C 0.7607(4) -0.0669(3) 0.5108(2) 0.0481(9) Uani 1 1 d . . . . .
C41 C 0.8837(4) -0.1004(3) 0.5106(3) 0.0546(10) Uani 1 1 d . . . . .
H41 H 0.967544 -0.056115 0.533658 0.065 Uiso 1 1 calc R . . . .
C42 C 0.8814(5) -0.1989(3) 0.4762(3) 0.0578(10) Uani 1 1 d . . . . .
H42 H 0.964419 -0.220587 0.476568 0.069 Uiso 1 1 calc R . . . .
C43 C 0.7578(5) -0.2673(3) 0.4407(3) 0.0581(11) Uani 1 1 d . . . . .
C44 C 0.6381(5) -0.2323(3) 0.4417(3) 0.0616(11) Uani 1 1 d . . . . .
H44 H 0.554450 -0.276774 0.418382 0.074 Uiso 1 1 calc R . . . .
C45 C 0.6364(4) -0.1332(3) 0.4760(3) 0.0587(10) Uani 1 1 d . . . . .
H45 H 0.553219 -0.111708 0.475622 0.070 Uiso 1 1 calc R . . . .
C46 C 0.7583(6) -0.3753(3) 0.4025(3) 0.0801(15) Uani 1 1 d . . . . .
H46A H 0.822589 -0.388967 0.364069 0.120 Uiso 1 1 calc GR . . . .
H46B H 0.667537 -0.411262 0.370238 0.120 Uiso 1 1 calc GR . . . .
H46C H 0.785149 -0.394441 0.449062 0.120 Uiso 1 1 calc GR . . . .
C1 C 0.2035(5) -0.7773(3) 0.3183(3) 0.0693(12) Uani 1 1 d . . . . .
H1A H 0.273575 -0.789790 0.284058 0.104 Uiso 1 1 calc GR . . . .
H1B H 0.114496 -0.809907 0.281042 0.104 Uiso 1 1 calc GR . . . .
H1C H 0.219342 -0.801305 0.362681 0.104 Uiso 1 1 calc GR . . . .
C2 C 0.2081(4) -0.6689(3) 0.3611(3) 0.0517(9) Uani 1 1 d . . . . .
S3 S 0.22719(13) -0.33964(8) 0.47820(7) 0.0620(3) Uani 1 1 d . . . . .
O3 O 0.4821(3) -0.2203(2) 0.7750(2) 0.0696(9) Uani 1 1 d . . . . .
C3 C 0.0913(4) -0.6316(3) 0.3712(3) 0.0626(11) Uani 1 1 d . . . . .
H3 H 0.006247 -0.674379 0.351728 0.075 Uiso 1 1 calc R . . . .
S4 S 0.37181(11) -0.30184(7) 0.74991(6) 0.0520(3) Uani 1 1 d . . . . .
O4 O 0.3984(4) -0.3870(2) 0.7615(2) 0.0712(9) Uani 1 1 d . . . . .
C4 C 0.0954(4) -0.5316(3) 0.4098(3) 0.0611(11) Uani 1 1 d . . . . .
H4 H 0.013980 -0.508188 0.415671 0.073 Uiso 1 1 calc R . . . .
O5 O 0.3909(4) 0.1173(2) 0.7191(2) 0.0727(9) Uani 1 1 d . . . . .
C5 C 0.3398(5) -0.5040(3) 0.4292(3) 0.0645(12) Uani 1 1 d . . . . .
H5 H 0.424953 -0.461376 0.448162 0.077 Uiso 1 1 calc R . . . .
C6 C 0.2207(4) -0.4674(3) 0.4392(2) 0.0520(9) Uani 1 1 d . . . . .
C7 C 0.3333(5) -0.6038(3) 0.3912(3) 0.0655(12) Uani 1 1 d . . . . .
H7 H 0.414532 -0.627575 0.385761 0.079 Uiso 1 1 calc R . . . .
C8 C 0.3011(4) -0.3460(3) 0.6375(3) 0.0512(9) Uani 1 1 d . . . . .
H8 H 0.272203 -0.413284 0.606587 0.061 Uiso 1 1 calc R . . . .
C9 C 0.2848(4) -0.2919(3) 0.5922(2) 0.0450(8) Uani 1 1 d . . . . .
C10 C 0.3107(4) -0.1833(3) 0.6290(2) 0.0446(8) Uani 1 1 d . . . . .
C11 C 0.4370(4) -0.1312(3) 0.6331(3) 0.0638(12) Uani 1 1 d . . . . .
H11 H 0.507296 -0.164213 0.615099 0.077 Uiso 1 1 calc R . . . .
C12 C 0.2079(4) -0.1331(3) 0.6539(3) 0.0560(10) Uani 1 1 d . . . . .
H12 H 0.121042 -0.167692 0.649235 0.067 Uiso 1 1 calc R . . . .
C13 C 0.2301(5) -0.0324(3) 0.6859(3) 0.0584(11) Uani 1 1 d . . . . .
H13 H 0.159835 0.000495 0.704333 0.070 Uiso 1 1 calc R . . . .
C14 C 0.3570(4) 0.0185(3) 0.6903(3) 0.0526(9) Uani 1 1 d . . . . .
C15 C 0.4606(5) -0.0320(3) 0.6632(4) 0.0687(13) Uani 1 1 d . . . . .
H15 H 0.546600 0.001961 0.665679 0.082 Uiso 1 1 calc R . . . .
C16 C 0.2859(7) 0.1712(4) 0.7418(4) 0.0902(18) Uani 1 1 d . . . . .
H16A H 0.209904 0.147470 0.692686 0.135 Uiso 1 1 calc GR . . . .
H16B H 0.321631 0.239042 0.757869 0.135 Uiso 1 1 calc GR . . . .
H16C H 0.254915 0.163810 0.790448 0.135 Uiso 1 1 calc GR . . . .
C17 C 0.2297(5) -0.1641(3) 0.8375(3) 0.0609(11) Uani 1 1 d . . . . .
H17 H 0.293102 -0.119118 0.829927 0.073 Uiso 1 1 calc R . . . .
C18 C 0.2407(4) -0.2615(3) 0.8064(2) 0.0491(9) Uani 1 1 d . . . . .
C19 C 0.1475(5) -0.3268(3) 0.8194(3) 0.0651(12) Uani 1 1 d . . . . .
H19 H 0.154549 -0.392187 0.799150 0.078 Uiso 1 1 calc R . . . .
C20 C 0.0435(6) -0.2951(4) 0.8625(3) 0.0778(14) Uani 1 1 d . . . . .
H20 H -0.018201 -0.339502 0.871888 0.093 Uiso 1 1 calc R . . . .
C21 C 0.0289(5) -0.1993(4) 0.8918(3) 0.0722(13) Uani 1 1 d . . . . .
C22 C 0.1247(6) -0.1344(4) 0.8795(3) 0.0712(13) Uani 1 1 d . . . . .
H22 H 0.117968 -0.069015 0.900262 0.085 Uiso 1 1 calc R . . . .
C23 C -0.0896(7) -0.1663(6) 0.9357(4) 0.111(2) Uani 1 1 d . . . . .
H23A H -0.061868 -0.098868 0.976509 0.167 Uiso 1 1 calc GR . . . .
H23B H -0.114194 -0.205288 0.966377 0.167 Uiso 1 1 calc GR . . . .
H23C H -0.167707 -0.173774 0.892133 0.167 Uiso 1 1 calc GR . . . .
Cl1 Cl 1.1736(4) 0.4984(2) 0.9944(2) 0.1866(13) Uani 1 1 d . . . . .
Cl2 Cl 1.2990(2) 0.46076(16) 0.84778(14) 0.1149(6) Uani 1 1 d . . . . .
Cl3 Cl 1.3644(3) 0.37210(16) 0.96380(15) 0.1472(9) Uani 1 1 d . . . . .
C47 C 1.2366(6) 0.4128(4) 0.9162(4) 0.0855(16) Uani 1 1 d . . . . .
H47 H 1.160874 0.357106 0.880871 0.103 Uiso 1 1 calc R . . . .

loop_
_atom_site_aniso_label
_atom_site_aniso_U_11
_atom_site_aniso_U_22
_atom_site_aniso_U_33
_atom_site_aniso_U_23
_atom_site_aniso_U_13
_atom_site_aniso_U_12
S1 0.0646(7) 0.0477(5) 0.0454(5) 0.0116(4) 0.0071(4) 0.0203(4)
O1 0.093(3) 0.083(2) 0.064(2) 0.0302(17) 0.0164(17) 0.047(2)
S2 0.0674(7) 0.0540(6) 0.0464(5) 0.0144(4) 0.0070(4) 0.0202(5)
O2 0.066(2) 0.067(2) 0.0595(18) 0.0139(15) 0.0006(14) 0.0010(15)
O6 0.077(2) 0.0428(16) 0.091(2) 0.0137(15) 0.0095(18) 0.0219(15)
C24 0.089(5) 0.145(6) 0.123(6) 0.077(5) 0.042(4) 0.042(4)
C25 0.076(3) 0.091(4) 0.064(3) 0.037(3) 0.014(2) 0.020(3)
C26 0.089(4) 0.071(3) 0.082(4) 0.034(3) 0.019(3) 0.005(3)
C27 0.097(4) 0.048(2) 0.067(3) 0.016(2) 0.016(3) 0.015(2)
C28 0.067(3) 0.050(2) 0.045(2) 0.0139(17) 0.0050(18) 0.0162(19)
C29 0.075(3) 0.047(2) 0.076(3) 0.015(2) 0.016(2) 0.019(2)
C30 0.081(4) 0.072(3) 0.082(3) 0.022(3) 0.026(3) 0.035(3)
C31 0.105(5) 0.058(3) 0.096(4) 0.018(3) 0.021(3) 0.044(3)
C32 0.061(3) 0.042(2) 0.053(2) 0.0114(17) 0.0077(18) 0.0180(18)
C33 0.050(3) 0.058(3) 0.078(3) 0.020(2) 0.021(2) 0.024(2)
C34 0.048(2) 0.045(2) 0.080(3) 0.016(2) 0.019(2) 0.0110(18)
C35 0.044(2) 0.0388(18) 0.0447(19) 0.0110(15) 0.0069(15) 0.0115(15)
C36 0.045(2) 0.050(2) 0.068(3) 0.0175(19) 0.0121(18) 0.0143(18)
C37 0.048(2) 0.046(2) 0.078(3) 0.018(2) 0.006(2) 0.0040(18)
C38 0.067(3) 0.0395(19) 0.049(2) 0.0096(16) 0.0122(18) 0.0166(18)
C39 0.045(2) 0.0409(19) 0.049(2) 0.0112(16) 0.0117(16) 0.0113(16)
C40 0.050(2) 0.046(2) 0.0405(19) 0.0084(15) 0.0083(16) 0.0162(17)
C41 0.055(2) 0.052(2) 0.048(2) 0.0112(17) 0.0139(18) 0.0103(18)
C42 0.057(3) 0.060(3) 0.055(2) 0.0180(19) 0.0151(19) 0.027(2)
C43 0.078(3) 0.047(2) 0.042(2) 0.0091(17) 0.0149(19) 0.015(2)
C44 0.056(3) 0.054(2) 0.056(2) 0.0079(19) 0.0034(19) 0.003(2)
C45 0.048(2) 0.060(3) 0.056(2) 0.0103(19) 0.0079(18) 0.0143(19)
C46 0.114(5) 0.049(3) 0.067(3) 0.011(2) 0.022(3) 0.023(3)
C1 0.073(3) 0.057(3) 0.063(3) 0.009(2) 0.011(2) 0.018(2)
C2 0.051(2) 0.053(2) 0.043(2) 0.0104(16) 0.0110(16) 0.0154(18)
S3 0.0813(8) 0.0520(6) 0.0472(5) 0.0145(4) 0.0084(5) 0.0196(5)
O3 0.0539(18) 0.079(2) 0.0630(19) 0.0206(16) 0.0072(14) 0.0039(15)
C3 0.044(2) 0.058(3) 0.077(3) 0.022(2) 0.006(2) 0.0078(19)
S4 0.0525(6) 0.0517(5) 0.0507(5) 0.0176(4) 0.0102(4) 0.0192(4)
O4 0.085(2) 0.073(2) 0.072(2) 0.0351(17) 0.0212(17) 0.0464(18)
C4 0.040(2) 0.067(3) 0.076(3) 0.024(2) 0.0137(19) 0.0230(19)
O5 0.078(2) 0.0441(16) 0.086(2) 0.0198(15) 0.0156(17) 0.0048(15)
C5 0.045(2) 0.058(3) 0.072(3) 0.009(2) 0.014(2) 0.0065(19)
C6 0.051(2) 0.055(2) 0.0405(19) 0.0095(17) 0.0100(16) 0.0148(18)
C7 0.043(2) 0.067(3) 0.070(3) 0.006(2) 0.017(2) 0.023(2)
C8 0.057(2) 0.0389(19) 0.051(2) 0.0101(16) 0.0122(17) 0.0137(17)
C9 0.041(2) 0.0433(19) 0.048(2) 0.0132(16) 0.0134(15) 0.0144(15)
C10 0.042(2) 0.045(2) 0.0446(19) 0.0156(15) 0.0115(15) 0.0110(16)
C11 0.043(2) 0.057(3) 0.094(3) 0.030(2) 0.023(2) 0.0165(19)
C12 0.041(2) 0.046(2) 0.079(3) 0.0191(19) 0.0237(19) 0.0104(17)
C13 0.054(3) 0.049(2) 0.075(3) 0.021(2) 0.029(2) 0.0201(19)
C14 0.059(3) 0.042(2) 0.050(2) 0.0149(16) 0.0082(18) 0.0069(18)
C15 0.045(2) 0.059(3) 0.100(4) 0.033(3) 0.014(2) 0.004(2)
C16 0.128(5) 0.046(3) 0.098(4) 0.019(3) 0.052(4) 0.026(3)
C17 0.068(3) 0.047(2) 0.061(3) 0.0156(19) 0.010(2) 0.016(2)
C18 0.059(2) 0.0417(19) 0.0405(19) 0.0107(15) 0.0070(16) 0.0147(17)
C19 0.077(3) 0.048(2) 0.066(3) 0.016(2) 0.022(2) 0.014(2)
C20 0.076(3) 0.080(3) 0.074(3) 0.024(3) 0.032(3) 0.012(3)
C21 0.069(3) 0.090(4) 0.046(2) 0.012(2) 0.012(2) 0.031(3)
C22 0.084(4) 0.059(3) 0.062(3) 0.009(2) 0.012(2) 0.041(3)
C23 0.087(4) 0.162(7) 0.073(4) 0.021(4) 0.034(3) 0.058(4)
Cl1 0.217(3) 0.184(3) 0.173(3) 0.050(2) 0.100(2) 0.109(2)
Cl2 0.1026(13) 0.1367(16) 0.1249(14) 0.0791(13) 0.0176(10) 0.0157(11)
Cl3 0.203(2) 0.1160(15) 0.1122(15) 0.0403(12) -0.0102(14) 0.0666(15)
C47 0.087(4) 0.072(3) 0.086(4) 0.025(3) 0.010(3) 0.010(3)

loop_
_atom_type_symbol
_atom_type_description
_atom_type_scat_dispersion_real
_atom_type_scat_dispersion_imag
_atom_type_scat_source
C C 0.0181 0.0091 'International Tables Vol C Tables 4.2.6.8 and 6.1.1.4'
H H 0.0000 0.0000 'International Tables Vol C Tables 4.2.6.8 and 6.1.1.4'
Cl Cl 0.3639 0.7018 'International Tables Vol C Tables 4.2.6.8 and 6.1.1.4'
O O 0.0492 0.0322 'International Tables Vol C Tables 4.2.6.8 and 6.1.1.4'
S S 0.3331 0.5567 'International Tables Vol C Tables 4.2.6.8 and 6.1.1.4'

loop_
_geom_angle_atom_site_label_1
_geom_angle_atom_site_label_2
_geom_angle_atom_site_label_3
_geom_angle
_geom_angle_site_symmetry_1
_geom_angle_site_symmetry_3
_geom_angle_publ_flag
C39 S1 C40 105.57(18) . . ?
O1 S2 C28 108.3(2) . . ?
O1 S2 C38 104.2(2) . . ?
O2 S2 O1 118.8(2) . . ?
O2 S2 C28 108.4(2) . . ?
O2 S2 C38 110.7(2) . . ?
C28 S2 C38 105.7(2) . . ?
C32 O6 C31 118.0(4) . . ?
H24A C24 H24B 109.5 . . ?
H24A C24 H24C 109.5 . . ?
H24B C24 H24C 109.5 . . ?
C25 C24 H24A 109.5 . . ?
C25 C24 H24B 109.5 . . ?
C25 C24 H24C 109.5 . . ?
C26 C25 C24 120.9(6) . . ?
C30 C25 C24 120.9(6) . . ?
C30 C25 C26 118.2(5) . . ?
C25 C26 H26 119.4 . . ?
C27 C26 C25 121.1(5) . . ?
C27 C26 H26 119.4 . . ?
C26 C27 H27 119.9 . . ?
C26 C27 C28 120.2(5) . . ?
C28 C27 H27 119.9 . . ?
C27 C28 S2 120.0(4) . . ?
C27 C28 C29 119.8(5) . . ?
C29 C28 S2 120.2(4) . . ?
C28 C29 H29 120.4 . . ?
C28 C29 C30 119.1(5) . . ?
C30 C29 H29 120.4 . . ?
C25 C30 C29 121.6(5) . . ?
C25 C30 H30 119.2 . . ?
C29 C30 H30 119.2 . . ?
O6 C31 H31A 109.5 . . ?
O6 C31 H31B 109.5 . . ?
O6 C31 H31C 109.5 . . ?
H31A C31 H31B 109.5 . . ?
H31A C31 H31C 109.5 . . ?
H31B C31 H31C 109.5 . . ?
O6 C32 C33 124.8(4) . . ?
O6 C32 C37 115.8(4) . . ?
C33 C32 C37 119.5(4) . . ?
C32 C33 H33 120.3 . . ?
C32 C33 C34 119.4(4) . . ?
C34 C33 H33 120.3 . . ?
C33 C34 H34 119.4 . . ?
C35 C34 C33 121.2(4) . . ?
C35 C34 H34 119.4 . . ?
C34 C35 C36 119.1(4) . . ?
C34 C35 C39 119.3(3) . . ?
C36 C35 C39 121.6(4) . . ?
C35 C36 H36 119.9 . . ?
C37 C36 C35 120.1(4) . . ?
C37 C36 H36 119.9 . . ?
C32 C37 H37 119.6 . . ?
C36 C37 C32 120.7(4) . . ?
C36 C37 H37 119.6 . . ?
S2 C38 H38 116.9 . . ?
C39 C38 S2 126.2(3) . . ?
C39 C38 H38 116.9 . . ?
C35 C39 S1 109.4(3) . . ?
C38 C39 S1 124.4(3) . . ?
C38 C39 C35 126.1(4) . . ?
C41 C40 S1 121.8(3) . . ?
C45 C40 S1 118.3(3) . . ?
C45 C40 C41 119.8(4) . . ?
C40 C41 H41 120.1 . . ?
C42 C41 C40 119.9(4) . . ?
C42 C41 H41 120.1 . . ?
C41 C42 H42 119.2 . . ?
C41 C42 C43 121.6(4) . . ?
C43 C42 H42 119.2 . . ?
C42 C43 C46 120.5(4) . . ?
C44 C43 C42 117.3(4) . . ?
C44 C43 C46 122.2(4) . . ?
C43 C44 H44 118.6 . . ?
C43 C44 C45 122.7(4) . . ?
C45 C44 H44 118.6 . . ?
C40 C45 C44 118.7(4) . . ?
C40 C45 H45 120.6 . . ?
C44 C45 H45 120.6 . . ?
C43 C46 H46A 109.5 . . ?
C43 C46 H46B 109.5 . . ?
C43 C46 H46C 109.5 . . ?
H46A C46 H46B 109.5 . . ?
H46A C46 H46C 109.5 . . ?
H46B C46 H46C 109.5 . . ?
H1A C1 H1B 109.5 . . ?
H1A C1 H1C 109.5 . . ?
H1B C1 H1C 109.5 . . ?
C2 C1 H1A 109.5 . . ?
C2 C1 H1B 109.5 . . ?
C2 C1 H1C 109.5 . . ?
C3 C2 C1 122.0(4) . . ?
C3 C2 C7 117.8(4) . . ?
C7 C2 C1 120.2(4) . . ?
C9 S3 C6 105.65(19) . . ?
C2 C3 H3 119.0 . . ?
C2 C3 C4 122.0(4) . . ?
C4 C3 H3 119.0 . . ?
O3 S4 O4 119.6(2) . . ?
O3 S4 C8 109.7(2) . . ?
O3 S4 C18 108.3(2) . . ?
O4 S4 C8 104.2(2) . . ?
O4 S4 C18 107.3(2) . . ?
C8 S4 C18 107.07(19) . . ?
C3 C4 H4 120.2 . . ?
C6 C4 C3 119.6(4) . . ?
C6 C4 H4 120.2 . . ?
C14 O5 C16 117.7(4) . . ?
C6 C5 H5 119.9 . . ?
C6 C5 C7 120.3(4) . . ?
C7 C5 H5 119.9 . . ?
C4 C6 S3 120.2(3) . . ?
C4 C6 C5 119.1(4) . . ?
C5 C6 S3 120.3(3) . . ?
C2 C7 C5 121.2(4) . . ?
C2 C7 H7 119.4 . . ?
C5 C7 H7 119.4 . . ?
S4 C8 H8 116.9 . . ?
C9 C8 S4 126.1(3) . . ?
C9 C8 H8 116.9 . . ?
C8 C9 S3 124.5(3) . . ?
C8 C9 C10 126.4(4) . . ?
C10 C9 S3 109.1(3) . . ?
C11 C10 C9 120.3(3) . . ?
C12 C10 C9 121.3(3) . . ?
C12 C10 C11 118.3(4) . . ?
C10 C11 H11 119.5 . . ?
C15 C11 C10 121.0(4) . . ?
C15 C11 H11 119.5 . . ?
C10 C12 H12 119.2 . . ?
C10 C12 C13 121.7(4) . . ?
C13 C12 H12 119.2 . . ?
C12 C13 H13 120.4 . . ?
C14 C13 C12 119.3(4) . . ?
C14 C13 H13 120.4 . . ?
O5 C14 C13 124.9(4) . . ?
O5 C14 C15 115.8(4) . . ?
C13 C14 C15 119.4(4) . . ?
C11 C15 C14 120.4(4) . . ?
C11 C15 H15 119.8 . . ?
C14 C15 H15 119.8 . . ?
O5 C16 H16A 109.5 . . ?
O5 C16 H16B 109.5 . . ?
O5 C16 H16C 109.5 . . ?
H16A C16 H16B 109.5 . . ?
H16A C16 H16C 109.5 . . ?
H16B C16 H16C 109.5 . . ?
C18 C17 H17 120.2 . . ?
C22 C17 H17 120.2 . . ?
C22 C17 C18 119.7(5) . . ?
C17 C18 S4 120.5(3) . . ?
C19 C18 S4 120.0(3) . . ?
C19 C18 C17 119.6(4) . . ?
C18 C19 H19 120.1 . . ?
C18 C19 C20 119.7(4) . . ?
C20 C19 H19 120.1 . . ?
C19 C20 H20 119.2 . . ?
C21 C20 C19 121.5(5) . . ?
C21 C20 H20 119.2 . . ?
C20 C21 C22 117.9(5) . . ?
C20 C21 C23 121.0(6) . . ?
C22 C21 C23 121.1(5) . . ?
C17 C22 C21 121.6(4) . . ?
C17 C22 H22 119.2 . . ?
C21 C22 H22 119.2 . . ?
C21 C23 H23A 109.5 . . ?
C21 C23 H23B 109.5 . . ?
C21 C23 H23C 109.5 . . ?
H23A C23 H23B 109.5 . . ?
H23A C23 H23C 109.5 . . ?
H23B C23 H23C 109.5 . . ?
Cl1 C47 Cl2 110.2(4) . . ?
Cl1 C47 Cl3 110.9(4) . . ?
Cl1 C47 H47 108.4 . . ?
Cl2 C47 H47 108.4 . . ?
Cl3 C47 Cl2 110.4(4) . . ?
Cl3 C47 H47 108.4 . . ?

loop_
_geom_bond_atom_site_label_1
_geom_bond_atom_site_label_2
_geom_bond_distance
_geom_bond_site_symmetry_2
_geom_bond_publ_flag
S1 C39 1.758(4) . ?
S1 C40 1.784(4) . ?
O1 S2 1.442(3) . ?
S2 O2 1.431(3) . ?
S2 C28 1.750(5) . ?
S2 C38 1.750(4) . ?
O6 C31 1.419(6) . ?
O6 C32 1.361(5) . ?
C24 H24A 0.9600 . ?
C24 H24B 0.9600 . ?
C24 H24C 0.9600 . ?
C24 C25 1.517(8) . ?
C25 C26 1.386(8) . ?
C25 C30 1.373(8) . ?
C26 H26 0.9300 . ?
C26 C27 1.367(8) . ?
C27 H27 0.9300 . ?
C27 C28 1.379(7) . ?
C28 C29 1.382(6) . ?
C29 H29 0.9300 . ?
C29 C30 1.385(7) . ?
C30 H30 0.9300 . ?
C31 H31A 0.9600 . ?
C31 H31B 0.9600 . ?
C31 H31C 0.9600 . ?
C32 C33 1.374(6) . ?
C32 C37 1.382(6) . ?
C33 H33 0.9300 . ?
C33 C34 1.394(6) . ?
C34 H34 0.9300 . ?
C34 C35 1.368(6) . ?
C35 C36 1.382(6) . ?
C35 C39 1.495(5) . ?
C36 H36 0.9300 . ?
C36 C37 1.377(6) . ?
C37 H37 0.9300 . ?
C38 H38 0.9300 . ?
C38 C39 1.329(6) . ?
C40 C41 1.387(6) . ?
C40 C45 1.384(6) . ?
C41 H41 0.9300 . ?
C41 C42 1.372(6) . ?
C42 H42 0.9300 . ?
C42 C43 1.393(6) . ?
C43 C44 1.368(6) . ?
C43 C46 1.510(6) . ?
C44 H44 0.9300 . ?
C44 C45 1.389(6) . ?
C45 H45 0.9300 . ?
C46 H46A 0.9600 . ?
C46 H46B 0.9600 . ?
C46 H46C 0.9600 . ?
C1 H1A 0.9600 . ?
C1 H1B 0.9600 . ?
C1 H1C 0.9600 . ?
C1 C2 1.507(6) . ?
C2 C3 1.363(6) . ?
C2 C7 1.382(6) . ?
S3 C6 1.777(4) . ?
S3 C9 1.756(4) . ?
O3 S4 1.427(3) . ?
C3 H3 0.9300 . ?
C3 C4 1.391(6) . ?
S4 O4 1.434(3) . ?
S4 C8 1.758(4) . ?
S4 C18 1.758(4) . ?
C4 H4 0.9300 . ?
C4 C6 1.378(6) . ?
O5 C14 1.361(5) . ?
O5 C16 1.415(6) . ?
C5 H5 0.9300 . ?
C5 C6 1.379(6) . ?
C5 C7 1.384(6) . ?
C7 H7 0.9300 . ?
C8 H8 0.9300 . ?
C8 C9 1.338(6) . ?
C9 C10 1.488(5) . ?
C10 C11 1.377(5) . ?
C10 C12 1.370(5) . ?
C11 H11 0.9300 . ?
C11 C15 1.363(6) . ?
C12 H12 0.9300 . ?
C12 C13 1.383(6) . ?
C13 H13 0.9300 . ?
C13 C14 1.374(6) . ?
C14 C15 1.387(6) . ?
C15 H15 0.9300 . ?
C16 H16A 0.9600 . ?
C16 H16B 0.9600 . ?
C16 H16C 0.9600 . ?
C17 H17 0.9300 . ?
C17 C18 1.387(6) . ?
C17 C22 1.371(7) . ?
C18 C19 1.375(6) . ?
C19 H19 0.9300 . ?
C19 C20 1.379(7) . ?
C20 H20 0.9300 . ?
C20 C21 1.376(7) . ?
C21 C22 1.380(8) . ?
C21 C23 1.517(7) . ?
C22 H22 0.9300 . ?
C23 H23A 0.9600 . ?
C23 H23B 0.9600 . ?
C23 H23C 0.9600 . ?
Cl1 C47 1.710(6) . ?
Cl2 C47 1.735(6) . ?
Cl3 C47 1.725(6) . ?
C47 H47 0.9800 . ?
